data_4069280
loop_
_publ_author_name
'Qian, Cunwei'
'Zhang, Xingmin'
'Li, Junmei'
'Xu, Fan'
'Zhang, Yong'
'Shen, Qi'

_publ_section_title
;
 Trisguanidinate Lanthanide Complexes: Syntheses, Structures, and
 Catalytic Activity for Mild Amidation of Aldehydes with Amines
;
_journal_issue 13
_journal_name_full Organometallics
_journal_page_first 3856
_journal_paper_doi 10.1021/om900120v
_journal_volume 28
_journal_year 2009
_chemical_formula_moiety 'C64 H88 Cl4 La2 N14, C7 H8'
_chemical_formula_sum 'C71 H96 Cl4 La2 N14'
_chemical_formula_weight 1565.24
_chemical_name_systematic
; 
 ? 
;
_space_group_IT_number 2
_symmetry_cell_setting triclinic
_symmetry_Int_Tables_number 2
_symmetry_space_group_name_Hall '-P 1'
_symmetry_space_group_name_H-M 'P -1'
_atom_sites_solution_hydrogens geom
_atom_sites_solution_primary direct
_atom_sites_solution_secondary difmap
_audit_creation_method SHELXL-97
_cell_angle_alpha 66.180(6)
_cell_angle_beta 89.372(7)
_cell_angle_gamma 69.433(6)
_cell_formula_units_Z 1
_cell_length_a 10.6450(19)
_cell_length_b 13.7826(19)
_cell_length_c 15.599(3)
_cell_measurement_reflns_used 6316
_cell_measurement_temperature 223(2)
_cell_measurement_theta_max 27.5
_cell_measurement_theta_min 3.0
_cell_volume 1937.2(6)
_computing_cell_refinement CrystalClear
_computing_data_collection CrystalClear
_computing_data_reduction CrystalStructure
_computing_structure_refinement 'SHELXL-97 (Sheldrick, 1997)'
_computing_structure_solution 'SHELXS-97 (Sheldrick, 1990)'
_diffrn_ambient_temperature 223(2)
_diffrn_detector_area_resol_mean 14.63
_diffrn_measured_fraction_theta_full 0.979
_diffrn_measured_fraction_theta_max 0.979
_diffrn_measurement_device_type 'Rigaku Saturn'
_diffrn_measurement_method \w
_diffrn_radiation_monochromator graphite
_diffrn_radiation_source 'fine-focus sealed tube'
_diffrn_radiation_type MoK\a
_diffrn_radiation_wavelength 0.71075
_diffrn_reflns_av_R_equivalents 0.0401
_diffrn_reflns_av_sigmaI/netI 0.0722
_diffrn_reflns_limit_h_max 12
_diffrn_reflns_limit_h_min -12
_diffrn_reflns_limit_k_max 16
_diffrn_reflns_limit_k_min -16
_diffrn_reflns_limit_l_max 18
_diffrn_reflns_limit_l_min -16
_diffrn_reflns_number 13983
_diffrn_reflns_theta_full 25.50
_diffrn_reflns_theta_max 25.50
_diffrn_reflns_theta_min 3.01
_exptl_absorpt_coefficient_mu 1.273
_exptl_absorpt_correction_T_max 0.796
_exptl_absorpt_correction_T_min 0.648
_exptl_absorpt_correction_type multi-scan
_exptl_absorpt_process_details 'Jacobson, R. (1998) Private communication'
_exptl_crystal_colour colorless
_exptl_crystal_density_diffrn 1.342
_exptl_crystal_density_method 'not measured'
_exptl_crystal_description block
_exptl_crystal_F_000 802
_exptl_crystal_size_max 0.20
_exptl_crystal_size_mid 0.20
_exptl_crystal_size_min 0.18
_refine_diff_density_max 1.725
_refine_diff_density_min -1.237
_refine_diff_density_rms 0.097
_refine_ls_extinction_method none
_refine_ls_goodness_of_fit_ref 1.114
_refine_ls_hydrogen_treatment constr
_refine_ls_matrix_type full
_refine_ls_number_parameters 380
_refine_ls_number_reflns 7060
_refine_ls_number_restraints 9
_refine_ls_restrained_S_all 1.116
_refine_ls_R_factor_all 0.0631
_refine_ls_R_factor_gt 0.0535
_refine_ls_shift/su_max 0.000
_refine_ls_shift/su_mean 0.000
_refine_ls_structure_factor_coef Fsqd
_refine_ls_weighting_details 'calc w=1/[\s^2^(Fo^2^)+(0.0466P)^2^+0.8505P] where P=(Fo^2^+2Fc^2^)/3'
_refine_ls_weighting_scheme calc
_refine_ls_wR_factor_gt 0.1130
_refine_ls_wR_factor_ref 0.1180
_reflns_number_gt 6261
_reflns_number_total 7060
_reflns_threshold_expression >2sigma(I)
_cod_data_source_file om900120v_si_004.cif
_cod_data_source_block shelxl
_cod_original_cell_volume 1937.2(5)
_cod_database_code 4069280

loop_
_symmetry_equiv_pos_as_xyz
'x, y, z'
'-x, -y, -z'

loop_
_atom_site_label
_atom_site_type_symbol
_atom_site_fract_x
_atom_site_fract_y
_atom_site_fract_z
_atom_site_U_iso_or_equiv
_atom_site_adp_type
_atom_site_occupancy
_atom_site_symmetry_multiplicity
_atom_site_calc_flag
_atom_site_refinement_flags
La1 La 0.86886(3) 0.13770(2) 0.016677(18) 0.03043(11) Uani 1 1 d .
Cl1 Cl 1.3264(2) 0.22098(17) 0.35421(12) 0.0746(5) Uani 1 1 d .
Cl2 Cl 0.47942(19) 0.17316(16) -0.43915(11) 0.0716(5) Uani 1 1 d .
N1 N 0.6952(4) 0.2527(3) -0.1347(3) 0.0359(10) Uani 1 1 d .
N2 N 0.7940(4) 0.3457(3) -0.0865(3) 0.0333(9) Uani 1 1 d .
N3 N 0.6281(5) 0.4544(4) -0.2241(3) 0.0466(12) Uani 1 1 d .
H3A H 0.6659 0.5029 -0.2536 0.056 Uiso 1 1 calc R
N4 N 0.9285(4) 0.1080(3) 0.1876(3) 0.0341(9) Uani 1 1 d .
N5 N 0.7149(4) 0.1387(3) 0.1378(3) 0.0355(10) Uani 1 1 d .
N6 N 0.7660(5) 0.1109(4) 0.2952(3) 0.0419(11) Uani 1 1 d .
H6A H 0.6849 0.1552 0.2964 0.050 Uiso 1 1 calc R
N7 N 0.8772(4) -0.0296(3) -0.0171(3) 0.0336(9) Uani 1 1 d .
H7 H 0.8207 -0.0095 -0.0708 0.040 Uiso 1 1 calc R
C1 C 0.7067(5) 0.3528(4) -0.1496(3) 0.0358(12) Uani 1 1 d .
C2 C 0.6488(5) 0.2333(4) -0.2078(3) 0.0348(12) Uani 1 1 d .
C3 C 0.5608(6) 0.1767(5) -0.1919(4) 0.0451(14) Uani 1 1 d .
H3B H 0.5351 0.1499 -0.1315 0.054 Uiso 1 1 calc R
C4 C 0.5092(6) 0.1581(5) -0.2626(4) 0.0491(14) Uani 1 1 d .
H4 H 0.4486 0.1199 -0.2502 0.059 Uiso 1 1 calc R
C5 C 0.5469(6) 0.1954(5) -0.3500(4) 0.0464(14) Uani 1 1 d .
C6 C 0.6386(6) 0.2483(5) -0.3681(4) 0.0544(16) Uani 1 1 d .
H6B H 0.6666 0.2713 -0.4280 0.065 Uiso 1 1 calc R
C7 C 0.6896(6) 0.2675(5) -0.2976(4) 0.0468(14) Uani 1 1 d .
H7A H 0.7521 0.3039 -0.3101 0.056 Uiso 1 1 calc R
C8 C 0.7983(6) 0.4474(4) -0.0807(4) 0.0431(13) Uani 1 1 d .
H8 H 0.7053 0.5068 -0.0992 0.052 Uiso 1 1 calc R
C9 C 0.8903(8) 0.4958(6) -0.1442(5) 0.073(2) Uani 1 1 d .
H9A H 0.9805 0.4367 -0.1290 0.110 Uiso 1 1 calc R
H9B H 0.8951 0.5596 -0.1344 0.110 Uiso 1 1 calc R
H9C H 0.8543 0.5220 -0.2100 0.110 Uiso 1 1 calc R
C10 C 0.8487(9) 0.4145(6) 0.0224(4) 0.076(2) Uani 1 1 d .
H10A H 0.7870 0.3873 0.0626 0.114 Uiso 1 1 calc R
H10B H 0.8526 0.4810 0.0280 0.114 Uiso 1 1 calc R
H10C H 0.9386 0.3543 0.0419 0.114 Uiso 1 1 calc R
C11 C 0.4850(6) 0.4859(5) -0.2567(4) 0.0545(16) Uani 1 1 d .
H11 H 0.4771 0.4257 -0.2731 0.065 Uiso 1 1 calc R
C12 C 0.3991(7) 0.4951(7) -0.1816(6) 0.085(2) Uani 1 1 d .
H12A H 0.4348 0.4240 -0.1244 0.127 Uiso 1 1 calc R
H12B H 0.3066 0.5095 -0.2036 0.127 Uiso 1 1 calc R
H12C H 0.4002 0.5576 -0.1682 0.127 Uiso 1 1 calc R
C13 C 0.4387(8) 0.5983(6) -0.3463(5) 0.092(3) Uani 1 1 d .
H13A H 0.4518 0.6569 -0.3324 0.138 Uiso 1 1 calc R
H13B H 0.3434 0.6218 -0.3683 0.138 Uiso 1 1 calc R
H13C H 0.4916 0.5876 -0.3951 0.138 Uiso 1 1 calc R
C14 C 0.8023(5) 0.1194(4) 0.2084(3) 0.0333(11) Uani 1 1 d .
C15 C 1.0170(5) 0.1343(4) 0.2317(3) 0.0329(11) Uani 1 1 d .
C16 C 1.1564(5) 0.0754(4) 0.2401(3) 0.0390(12) Uani 1 1 d .
H16 H 1.1868 0.0162 0.2202 0.047 Uiso 1 1 calc R
C17 C 1.2512(6) 0.1021(5) 0.2769(4) 0.0464(14) Uani 1 1 d .
H17 H 1.3446 0.0612 0.2820 0.056 Uiso 1 1 calc R
C18 C 1.2072(6) 0.1889(5) 0.3058(4) 0.0470(14) Uani 1 1 d .
C19 C 1.0715(6) 0.2476(5) 0.2992(4) 0.0451(14) Uani 1 1 d .
H19 H 1.0425 0.3056 0.3205 0.054 Uiso 1 1 calc R
C20 C 0.9770(6) 0.2227(4) 0.2618(3) 0.0413(13) Uani 1 1 d .
H20 H 0.8841 0.2653 0.2563 0.050 Uiso 1 1 calc R
C21 C 0.5795(5) 0.1367(5) 0.1509(4) 0.0416(13) Uani 1 1 d .
H21 H 0.5823 0.0838 0.2173 0.050 Uiso 1 1 calc R
C22 C 0.5411(7) 0.0919(6) 0.0851(4) 0.0641(18) Uani 1 1 d .
H22A H 0.5300 0.1468 0.0198 0.096 Uiso 1 1 calc R
H22B H 0.4566 0.0809 0.0982 0.096 Uiso 1 1 calc R
H22C H 0.6123 0.0194 0.0953 0.096 Uiso 1 1 calc R
C23 C 0.4764(6) 0.2551(5) 0.1309(5) 0.073(2) Uani 1 1 d .
H23A H 0.4981 0.2791 0.1774 0.110 Uiso 1 1 calc R
H23B H 0.3863 0.2529 0.1344 0.110 Uiso 1 1 calc R
H23C H 0.4789 0.3090 0.0679 0.110 Uiso 1 1 calc R
C24 C 0.8553(6) 0.0319(5) 0.3862(4) 0.0476(14) Uani 1 1 d .
H24 H 0.9384 0.0489 0.3852 0.057 Uiso 1 1 calc R
C25 C 0.8953(10) -0.0886(7) 0.4033(5) 0.107(2) Uani 1 1 d .
H25A H 0.8147 -0.1060 0.4026 0.161 Uiso 1 1 calc R
H25B H 0.9522 -0.1377 0.4646 0.161 Uiso 1 1 calc R
H25C H 0.9453 -0.1015 0.3541 0.161 Uiso 1 1 calc R
C26 C 0.7832(10) 0.0549(7) 0.4634(5) 0.107(2) Uani 1 1 d .
H26A H 0.6995 0.0415 0.4639 0.161 Uiso 1 1 calc R
H26B H 0.7625 0.1339 0.4519 0.161 Uiso 1 1 calc R
H26C H 0.8409 0.0041 0.5241 0.161 Uiso 1 1 calc R
C27 C 0.8671(7) -0.1188(5) 0.0638(5) 0.0636(7) Uani 1 1 d .
C28 C 0.9405(7) -0.1506(5) 0.1510(5) 0.0636(7) Uani 1 1 d .
H28 H 0.9954 -0.1114 0.1544 0.076 Uiso 1 1 calc R
C29 C 0.9335(7) -0.2392(5) 0.2327(5) 0.0636(7) Uani 1 1 d .
H29 H 0.9843 -0.2601 0.2906 0.076 Uiso 1 1 calc R
C30 C 0.8541(7) -0.2951(5) 0.2290(5) 0.0636(7) Uani 1 1 d .
H30 H 0.8472 -0.3530 0.2851 0.076 Uiso 1 1 calc R
C31 C 0.7830(7) -0.2688(5) 0.1445(5) 0.0636(7) Uani 1 1 d .
H31 H 0.7284 -0.3091 0.1429 0.076 Uiso 1 1 calc R
C32 C 0.7916(7) -0.1831(5) 0.0617(5) 0.0636(7) Uani 1 1 d .
H32 H 0.7463 -0.1679 0.0035 0.076 Uiso 1 1 calc R
C33 C 0.9187(16) 0.5106(15) 0.5011(12) 0.086(5) Uiso 0.50 1 d PD
C34 C 1.022(2) 0.426(2) 0.483(2) 0.086(9) Uiso 0.50 1 d PD
C35 C 1.152(2) 0.4356(17) 0.4790(15) 0.120(7) Uiso 0.50 1 d PD
C36 C 1.189(2) 0.5094(17) 0.5065(16) 0.098(7) Uiso 0.50 1 d PD
C37 C 1.0822(19) 0.5896(14) 0.5214(12) 0.094(5) Uiso 0.50 1 d PD
C38 C 0.951(2) 0.588(2) 0.523(2) 0.099(11) Uiso 0.50 1 d PD
C39 C 0.770(2) 0.522(2) 0.5080(19) 0.125(9) Uiso 0.50 1 d PD

loop_
_atom_site_aniso_label
_atom_site_aniso_U_11
_atom_site_aniso_U_22
_atom_site_aniso_U_33
_atom_site_aniso_U_23
_atom_site_aniso_U_13
_atom_site_aniso_U_12
La1 0.03211(18) 0.03086(18) 0.02561(16) -0.01292(13) 0.00093(11) -0.00781(13)
Cl1 0.0901(14) 0.0996(13) 0.0605(10) -0.0386(10) -0.0039(9) -0.0599(11)
Cl2 0.0774(12) 0.0946(13) 0.0537(9) -0.0460(9) -0.0075(8) -0.0273(10)
N1 0.044(3) 0.031(2) 0.032(2) -0.0120(19) -0.0049(19) -0.015(2)
N2 0.038(2) 0.026(2) 0.034(2) -0.0119(18) -0.0019(18) -0.0114(18)
N3 0.044(3) 0.034(2) 0.046(3) 0.000(2) -0.010(2) -0.016(2)
N4 0.032(2) 0.046(2) 0.028(2) -0.019(2) 0.0023(17) -0.016(2)
N5 0.029(2) 0.045(3) 0.030(2) -0.015(2) 0.0037(17) -0.0117(19)
N6 0.040(3) 0.051(3) 0.031(2) -0.018(2) 0.0031(19) -0.012(2)
N7 0.040(2) 0.036(2) 0.028(2) -0.0118(19) -0.0002(18) -0.020(2)
C1 0.041(3) 0.034(3) 0.032(3) -0.014(2) 0.004(2) -0.014(2)
C2 0.041(3) 0.030(3) 0.033(3) -0.015(2) 0.001(2) -0.010(2)
C3 0.051(4) 0.058(4) 0.043(3) -0.029(3) 0.010(3) -0.031(3)
C4 0.056(4) 0.063(4) 0.045(3) -0.030(3) 0.007(3) -0.032(3)
C5 0.047(3) 0.050(3) 0.042(3) -0.028(3) -0.007(3) -0.010(3)
C6 0.058(4) 0.069(4) 0.030(3) -0.017(3) 0.003(3) -0.023(3)
C7 0.044(3) 0.061(4) 0.038(3) -0.017(3) 0.006(2) -0.027(3)
C8 0.041(3) 0.033(3) 0.052(3) -0.017(3) -0.004(3) -0.011(2)
C9 0.087(6) 0.070(4) 0.070(5) -0.019(4) 0.008(4) -0.052(4)
C10 0.125(7) 0.065(4) 0.062(4) -0.037(4) 0.003(4) -0.050(5)
C11 0.046(4) 0.041(3) 0.065(4) -0.019(3) -0.018(3) -0.007(3)
C12 0.053(5) 0.087(5) 0.100(6) -0.032(5) 0.003(4) -0.020(4)
C13 0.067(5) 0.083(5) 0.063(5) 0.007(4) -0.029(4) -0.001(4)
C14 0.035(3) 0.032(3) 0.032(3) -0.014(2) 0.005(2) -0.011(2)
C15 0.041(3) 0.036(3) 0.022(2) -0.011(2) 0.001(2) -0.015(2)
C16 0.045(3) 0.043(3) 0.034(3) -0.021(2) 0.004(2) -0.017(3)
C17 0.044(3) 0.060(4) 0.040(3) -0.024(3) 0.001(2) -0.022(3)
C18 0.060(4) 0.061(4) 0.029(3) -0.015(3) -0.001(3) -0.039(3)
C19 0.067(4) 0.046(3) 0.033(3) -0.019(3) 0.007(3) -0.032(3)
C20 0.050(3) 0.040(3) 0.036(3) -0.017(2) 0.005(2) -0.019(3)
C21 0.036(3) 0.049(3) 0.035(3) -0.015(3) 0.004(2) -0.014(3)
C22 0.052(4) 0.105(5) 0.052(4) -0.036(4) 0.011(3) -0.046(4)
C23 0.040(4) 0.063(4) 0.085(5) -0.015(4) 0.016(3) -0.005(3)
C24 0.057(4) 0.047(3) 0.035(3) -0.011(3) 0.001(3) -0.022(3)
C25 0.154(7) 0.089(4) 0.047(3) -0.021(3) -0.001(3) -0.021(4)
C26 0.154(7) 0.089(4) 0.047(3) -0.021(3) -0.001(3) -0.021(4)
C27 0.0533(17) 0.0501(16) 0.0735(18) -0.0119(14) 0.0122(13) -0.0211(13)
C28 0.0533(17) 0.0501(16) 0.0735(18) -0.0119(14) 0.0122(13) -0.0211(13)
C29 0.0533(17) 0.0501(16) 0.0735(18) -0.0119(14) 0.0122(13) -0.0211(13)
C30 0.0533(17) 0.0501(16) 0.0735(18) -0.0119(14) 0.0122(13) -0.0211(13)
C31 0.0533(17) 0.0501(16) 0.0735(18) -0.0119(14) 0.0122(13) -0.0211(13)
C32 0.0533(17) 0.0501(16) 0.0735(18) -0.0119(14) 0.0122(13) -0.0211(13)

loop_
_atom_type_symbol
_atom_type_description
_atom_type_scat_dispersion_real
_atom_type_scat_dispersion_imag
_atom_type_scat_source
C C 0.0033 0.0016 'International Tables Vol C Tables 4.2.6.8 and 6.1.1.4'
H H 0.0000 0.0000 'International Tables Vol C Tables 4.2.6.8 and 6.1.1.4'
La La -0.2871 2.4523 'International Tables Vol C Tables 4.2.6.8 and 6.1.1.4'
N N 0.0061 0.0033 'International Tables Vol C Tables 4.2.6.8 and 6.1.1.4'
Cl Cl 0.1484 0.1585 'International Tables Vol C Tables 4.2.6.8 and 6.1.1.4'

loop_
_geom_angle_atom_site_label_1
_geom_angle_atom_site_label_2
_geom_angle_atom_site_label_3
_geom_angle
_geom_angle_site_symmetry_1
_geom_angle_site_symmetry_3
N2 La1 N5 100.85(13) . .
N2 La1 N7 131.97(12) . .
N5 La1 N7 104.63(13) . .
N2 La1 N1 53.05(13) . .
N5 La1 N1 100.24(13) . .
N7 La1 N1 82.55(12) . .
N2 La1 N4 107.28(13) . .
N5 La1 N4 52.61(13) . .
N7 La1 N4 120.58(12) . .
N1 La1 N4 146.17(13) . .
N2 La1 N7 111.67(13) . 2_755
N5 La1 N7 136.23(12) . 2_755
N7 La1 N7 74.72(14) . 2_755
N1 La1 N7 122.50(13) . 2_755
N4 La1 N7 89.17(12) . 2_755
N2 La1 C1 25.96(13) . .
N5 La1 C1 101.65(13) . .
N7 La1 C1 108.12(13) . .
N1 La1 C1 27.09(13) . .
N4 La1 C1 128.52(13) . .
N7 La1 C1 120.47(13) 2_755 .
N2 La1 C14 105.66(13) . .
N5 La1 C14 25.94(13) . .
N7 La1 C14 115.01(13) . .
N1 La1 C14 123.90(14) . .
N4 La1 C14 26.67(13) . .
N7 La1 C14 113.58(13) 2_755 .
C1 La1 C14 117.19(13) . .
N2 La1 C27 85.30(15) . 2_755
N5 La1 C27 156.78(17) . 2_755
N7 La1 C27 86.78(16) . 2_755
N1 La1 C27 101.27(17) . 2_755
N4 La1 C27 104.17(17) . 2_755
N7 La1 C27 27.31(14) 2_755 2_755
C1 La1 C27 93.62(16) . 2_755
C14 La1 C27 130.84(17) . 2_755
N2 La1 La1 130.63(9) . 2_755
N5 La1 La1 128.02(9) . 2_755
N7 La1 La1 37.77(9) . 2_755
N1 La1 La1 105.09(9) . 2_755
N4 La1 La1 107.93(9) . 2_755
N7 La1 La1 36.94(8) 2_755 2_755
C1 La1 La1 121.05(9) . 2_755
C14 La1 La1 121.16(9) . 2_755
C27 La1 La1 53.19(12) 2_755 2_755
C1 N1 C2 122.7(4) . .
C1 N1 La1 93.7(3) . .
C2 N1 La1 137.5(3) . .
C1 N2 C8 121.7(4) . .
C1 N2 La1 98.2(3) . .
C8 N2 La1 137.9(3) . .
C1 N3 C11 124.1(5) . .
C1 N3 H3A 117.9 . .
C11 N3 H3A 117.9 . .
C14 N4 C15 122.9(4) . .
C14 N4 La1 94.2(3) . .
C15 N4 La1 134.8(3) . .
C14 N5 C21 122.1(4) . .
C14 N5 La1 99.0(3) . .
C21 N5 La1 138.0(3) . .
C14 N6 C24 124.3(5) . .
C14 N6 H6A 117.9 . .
C24 N6 H6A 117.9 . .
C27 N7 La1 111.5(4) . .
C27 N7 La1 94.5(3) . 2_755
La1 N7 La1 105.28(14) . 2_755
C27 N7 H7 114.5 . .
La1 N7 H7 114.5 . .
La1 N7 H7 114.5 2_755 .
N2 C1 N1 115.0(4) . .
N2 C1 N3 123.3(5) . .
N1 C1 N3 121.6(4) . .
N2 C1 La1 55.8(2) . .
N1 C1 La1 59.2(2) . .
N3 C1 La1 177.4(4) . .
C3 C2 N1 119.6(5) . .
C3 C2 C7 117.4(5) . .
N1 C2 C7 122.9(5) . .
C2 C3 C4 121.9(5) . .
C2 C3 H3B 119.1 . .
C4 C3 H3B 119.1 . .
C5 C4 C3 119.5(6) . .
C5 C4 H4 120.2 . .
C3 C4 H4 120.2 . .
C4 C5 C6 120.7(5) . .
C4 C5 Cl2 119.1(5) . .
C6 C5 Cl2 120.2(5) . .
C5 C6 C7 119.8(5) . .
C5 C6 H6B 120.1 . .
C7 C6 H6B 120.1 . .
C6 C7 C2 120.6(5) . .
C6 C7 H7A 119.7 . .
C2 C7 H7A 119.7 . .
N2 C8 C9 112.5(5) . .
N2 C8 C10 108.0(4) . .
C9 C8 C10 109.5(5) . .
N2 C8 H8 108.9 . .
C9 C8 H8 108.9 . .
C10 C8 H8 108.9 . .
C8 C9 H9A 109.5 . .
C8 C9 H9B 109.5 . .
H9A C9 H9B 109.5 . .
C8 C9 H9C 109.5 . .
H9A C9 H9C 109.5 . .
H9B C9 H9C 109.5 . .
C8 C10 H10A 109.5 . .
C8 C10 H10B 109.5 . .
H10A C10 H10B 109.5 . .
C8 C10 H10C 109.5 . .
H10A C10 H10C 109.5 . .
H10B C10 H10C 109.5 . .
N3 C11 C12 111.7(5) . .
N3 C11 C13 108.1(5) . .
C12 C11 C13 111.6(6) . .
N3 C11 H11 108.5 . .
C12 C11 H11 108.5 . .
C13 C11 H11 108.5 . .
C11 C12 H12A 109.5 . .
C11 C12 H12B 109.5 . .
H12A C12 H12B 109.5 . .
C11 C12 H12C 109.5 . .
H12A C12 H12C 109.5 . .
H12B C12 H12C 109.5 . .
C11 C13 H13A 109.5 . .
C11 C13 H13B 109.5 . .
H13A C13 H13B 109.5 . .
C11 C13 H13C 109.5 . .
H13A C13 H13C 109.5 . .
H13B C13 H13C 109.5 . .
N5 C14 N4 114.2(4) . .
N5 C14 N6 122.3(5) . .
N4 C14 N6 123.5(4) . .
N5 C14 La1 55.1(2) . .
N4 C14 La1 59.1(2) . .
N6 C14 La1 177.3(4) . .
N4 C15 C16 118.2(4) . .
N4 C15 C20 124.8(5) . .
C16 C15 C20 116.8(5) . .
C17 C16 C15 121.7(5) . .
C17 C16 H16 119.1 . .
C15 C16 H16 119.1 . .
C18 C17 C16 119.3(5) . .
C18 C17 H17 120.3 . .
C16 C17 H17 120.3 . .
C19 C18 C17 120.4(5) . .
C19 C18 Cl1 120.2(5) . .
C17 C18 Cl1 119.4(5) . .
C18 C19 C20 120.7(5) . .
C18 C19 H19 119.6 . .
C20 C19 H19 119.6 . .
C19 C20 C15 121.0(5) . .
C19 C20 H20 119.5 . .
C15 C20 H20 119.5 . .
N5 C21 C23 111.1(5) . .
N5 C21 C22 108.0(4) . .
C23 C21 C22 110.8(5) . .
N5 C21 H21 108.9 . .
C23 C21 H21 108.9 . .
C22 C21 H21 108.9 . .
C21 C22 H22A 109.5 . .
C21 C22 H22B 109.5 . .
H22A C22 H22B 109.5 . .
C21 C22 H22C 109.5 . .
H22A C22 H22C 109.5 . .
H22B C22 H22C 109.5 . .
C21 C23 H23A 109.5 . .
C21 C23 H23B 109.5 . .
H23A C23 H23B 109.5 . .
C21 C23 H23C 109.5 . .
H23A C23 H23C 109.5 . .
H23B C23 H23C 109.5 . .
N6 C24 C25 112.1(5) . .
N6 C24 C26 108.1(5) . .
C25 C24 C26 111.4(6) . .
N6 C24 H24 108.3 . .
C25 C24 H24 108.3 . .
C26 C24 H24 108.3 . .
C24 C25 H25A 109.5 . .
C24 C25 H25B 109.5 . .
H25A C25 H25B 109.5 . .
C24 C25 H25C 109.5 . .
H25A C25 H25C 109.5 . .
H25B C25 H25C 109.5 . .
C24 C26 H26A 109.5 . .
C24 C26 H26B 109.5 . .
H26A C26 H26B 109.5 . .
C24 C26 H26C 109.5 . .
H26A C26 H26C 109.5 . .
H26B C26 H26C 109.5 . .
N7 C27 C28 119.5(6) . .
N7 C27 C32 123.2(6) . .
C28 C27 C32 117.3(6) . .
N7 C27 La1 58.2(3) . 2_755
C28 C27 La1 87.2(4) . 2_755
C32 C27 La1 123.2(5) . 2_755
C29 C28 C27 121.1(7) . .
C29 C28 H28 119.5 . .
C27 C28 H28 119.5 . .
C30 C29 C28 120.1(7) . .
C30 C29 H29 120.0 . .
C28 C29 H29 120.0 . .
C29 C30 C31 120.9(7) . .
C29 C30 H30 119.5 . .
C31 C30 H30 119.5 . .
C30 C31 C32 120.0(7) . .
C30 C31 H31 120.0 . .
C32 C31 H31 120.0 . .
C31 C32 C27 120.5(7) . .
C31 C32 H32 119.7 . .
C27 C32 H32 119.7 . .
C35 C33 C36 75.6(15) 2_766 2_766
C35 C33 C34 73.7(18) 2_766 2_766
C36 C33 C34 149(2) 2_766 2_766
C35 C33 C38 60.4(14) 2_766 .
C36 C33 C38 135.9(17) 2_766 .
C34 C33 C38 13.3(15) 2_766 .
C35 C33 C34 174(3) 2_766 .
C36 C33 C34 104.4(15) 2_766 .
C34 C33 C34 106.5(18) 2_766 .
C38 C33 C34 119.7(17) . .
C35 C33 C39 52.9(15) 2_766 .
C36 C33 C39 22.7(12) 2_766 .
C34 C33 C39 127(2) 2_766 .
C38 C33 C39 113.3(17) . .
C34 C33 C39 126.8(16) . .
C35 C33 C37 131.9(18) 2_766 2_766
C36 C33 C37 56.8(10) 2_766 2_766
C34 C33 C37 154(2) 2_766 2_766
C38 C33 C37 167.1(15) . 2_766
C34 C33 C37 47.6(10) . 2_766
C39 C33 C37 79.2(14) . 2_766
C35 C33 C33 129(2) 2_766 2_766
C36 C33 C33 155(2) 2_766 2_766
C34 C33 C33 55.5(12) 2_766 2_766
C38 C33 C33 68.7(16) . 2_766
C34 C33 C33 51.0(13) . 2_766
C39 C33 C33 176(2) . 2_766
C37 C33 C33 98.6(16) 2_766 2_766
C35 C33 C38 175(3) 2_766 2_766
C36 C33 C38 106.9(16) 2_766 2_766
C34 C33 C38 104.0(16) 2_766 2_766
C38 C33 C38 117.2(15) . 2_766
C34 C33 C38 2.9(15) . 2_766
C39 C33 C38 129.3(18) . 2_766
C37 C33 C38 50.2(10) 2_766 2_766
C33 C33 C38 48.5(9) 2_766 2_766
C38 C34 C37 121(7) 2_766 2_766
C38 C34 C33 93(6) 2_766 2_766
C37 C34 C33 146(3) 2_766 2_766
C38 C34 C33 164(8) 2_766 .
C37 C34 C33 72.2(15) 2_766 .
C33 C34 C33 73.5(18) 2_766 .
C38 C34 C35 51(5) 2_766 .
C37 C34 C35 172(2) 2_766 .
C33 C34 C35 42.1(11) 2_766 .
C33 C34 C35 115.3(18) . .
C33 C35 C39 86.9(18) 2_766 2_766
C33 C35 C38 75.6(17) 2_766 2_766
C39 C35 C38 162(3) 2_766 2_766
C33 C35 C36 61.5(15) 2_766 .
C39 C35 C36 25.4(13) 2_766 .
C38 C35 C36 137(2) 2_766 .
C33 C35 C34 64.2(19) 2_766 .
C39 C35 C34 151(2) 2_766 .
C38 C35 C34 11.4(18) 2_766 .
C36 C35 C34 126(2) . .
C39 C36 C33 103(3) 2_766 2_766
C39 C36 C37 168(5) 2_766 .
C33 C36 C37 71.5(15) 2_766 .
C39 C36 C35 60(3) 2_766 .
C33 C36 C35 42.8(12) 2_766 .
C37 C36 C35 114.0(18) . .
C34 C37 C36 111.9(19) 2_766 .
C34 C37 C38 11.2(18) 2_766 .
C36 C37 C38 123.0(19) . .
C34 C37 C33 60.2(12) 2_766 2_766
C36 C37 C33 51.7(11) . 2_766
C38 C37 C33 71.3(15) . 2_766
C34 C37 C39 110.3(16) 2_766 2_766
C36 C37 C39 3.6(15) . 2_766
C38 C37 C39 121.4(17) . 2_766
C33 C37 C39 50.1(8) 2_766 2_766
C34 C38 C35 118(6) 2_766 2_766
C34 C38 C33 74(6) 2_766 .
C35 C38 C33 44.0(12) 2_766 .
C34 C38 C37 47(5) 2_766 .
C35 C38 C37 165(2) 2_766 .
C33 C38 C37 121(2) . .
C34 C38 C33 13(7) 2_766 2_766
C35 C38 C33 106.6(19) 2_766 2_766
C33 C38 C33 62.8(15) . 2_766
C37 C38 C33 58.5(12) . 2_766
C36 C39 C35 95(3) 2_766 2_766
C36 C39 C33 55(3) 2_766 .
C35 C39 C33 40.1(12) 2_766 .
C36 C39 C37 8(3) 2_766 2_766
C35 C39 C37 90.7(16) 2_766 2_766
C33 C39 C37 50.7(11) . 2_766

loop_
_geom_bond_atom_site_label_1
_geom_bond_atom_site_label_2
_geom_bond_distance
_geom_bond_site_symmetry_2
La1 N2 2.478(4) .
La1 N5 2.488(4) .
La1 N7 2.538(4) .
La1 N1 2.553(4) .
La1 N4 2.580(4) .
La1 N7 2.587(4) 2_755
La1 C1 2.965(5) .
La1 C14 2.997(5) .
La1 C27 3.035(7) 2_755
La1 La1 4.0732(7) 2_755
Cl1 C18 1.750(5) .
Cl2 C5 1.751(5) .
N1 C1 1.353(6) .
N1 C2 1.403(6) .
N2 C1 1.311(6) .
N2 C8 1.457(6) .
N3 C1 1.376(6) .
N3 C11 1.464(7) .
N3 H3A 0.8700 .
N4 C14 1.349(6) .
N4 C15 1.395(6) .
N5 C14 1.327(6) .
N5 C21 1.462(6) .
N6 C14 1.374(6) .
N6 C24 1.469(6) .
N6 H6A 0.8700 .
N7 C27 1.397(7) .
N7 La1 2.587(4) 2_755
N7 H7 0.9200 .
C2 C3 1.379(7) .
C2 C7 1.404(7) .
C3 C4 1.387(7) .
C3 H3B 0.9400 .
C4 C5 1.361(8) .
C4 H4 0.9400 .
C5 C6 1.374(8) .
C6 C7 1.388(7) .
C6 H6B 0.9400 .
C7 H7A 0.9400 .
C8 C9 1.513(8) .
C8 C10 1.528(7) .
C8 H8 0.9900 .
C9 H9A 0.9700 .
C9 H9B 0.9700 .
C9 H9C 0.9700 .
C10 H10A 0.9700 .
C10 H10B 0.9700 .
C10 H10C 0.9700 .
C11 C12 1.497(9) .
C11 C13 1.525(8) .
C11 H11 0.9900 .
C12 H12A 0.9700 .
C12 H12B 0.9700 .
C12 H12C 0.9700 .
C13 H13A 0.9700 .
C13 H13B 0.9700 .
C13 H13C 0.9700 .
C15 C16 1.397(7) .
C15 C20 1.406(7) .
C16 C17 1.389(7) .
C16 H16 0.9400 .
C17 C18 1.375(8) .
C17 H17 0.9400 .
C18 C19 1.366(8) .
C19 C20 1.374(7) .
C19 H19 0.9400 .
C20 H20 0.9400 .
C21 C23 1.517(8) .
C21 C22 1.517(7) .
C21 H21 0.9900 .
C22 H22A 0.9700 .
C22 H22B 0.9700 .
C22 H22C 0.9700 .
C23 H23A 0.9700 .
C23 H23B 0.9700 .
C23 H23C 0.9700 .
C24 C25 1.470(9) .
C24 C26 1.501(9) .
C24 H24 0.9900 .
C25 H25A 0.9700 .
C25 H25B 0.9700 .
C25 H25C 0.9700 .
C26 H26A 0.9700 .
C26 H26B 0.9700 .
C26 H26C 0.9700 .
C27 C28 1.398(9) .
C27 C32 1.399(9) .
C27 La1 3.035(7) 2_755
C28 C29 1.387(8) .
C28 H28 0.9400 .
C29 C30 1.343(9) .
C29 H29 0.9400 .
C30 C31 1.374(9) .
C30 H30 0.9400 .
C31 C32 1.383(8) .
C31 H31 0.9400 .
C32 H32 0.9400 .
C33 C35 1.00(2) 2_766
C33 C36 1.29(2) 2_766
C33 C34 1.34(3) 2_766
C33 C38 1.392(16) .
C33 C34 1.421(16) .
C33 C39 1.547(17) .
C33 C37 1.56(2) 2_766
C33 C33 1.65(3) 2_766
C33 C38 1.73(3) 2_766
C34 C38 0.32(4) 2_766
C34 C37 1.21(2) 2_766
C34 C33 1.34(3) 2_766
C34 C35 1.429(17) .
C35 C33 1.00(2) 2_766
C35 C39 1.24(3) 2_766
C35 C38 1.25(3) 2_766
C35 C36 1.423(16) .
C36 C39 0.61(3) 2_766
C36 C33 1.29(2) 2_766
C36 C37 1.376(16) .
C37 C34 1.21(2) 2_766
C37 C38 1.404(17) .
C37 C33 1.56(2) 2_766
C37 C39 1.98(3) 2_766
C38 C34 0.32(4) 2_766
C38 C35 1.25(3) 2_766
C38 C33 1.73(3) 2_766
C39 C36 0.61(3) 2_766
C39 C35 1.24(3) 2_766
C39 C37 1.98(3) 2_766

loop_
_geom_torsion_atom_site_label_1
_geom_torsion_atom_site_label_2
_geom_torsion_atom_site_label_3
_geom_torsion_atom_site_label_4
_geom_torsion
_geom_torsion_site_symmetry_1
_geom_torsion_site_symmetry_4
N2 La1 N1 C1 -0.4(3) . .
N5 La1 N1 C1 95.6(3) . .
N7 La1 N1 C1 -160.8(3) . .
N4 La1 N1 C1 62.6(4) . .
N7 La1 N1 C1 -94.3(3) 2_755 .
C14 La1 N1 C1 84.0(3) . .
C27 La1 N1 C1 -75.6(3) 2_755 .
La1 La1 N1 C1 -130.2(3) 2_755 .
N2 La1 N1 C2 150.2(6) . .
N5 La1 N1 C2 -113.9(5) . .
N7 La1 N1 C2 -10.3(5) . .
N4 La1 N1 C2 -146.9(5) . .
N7 La1 N1 C2 56.2(5) 2_755 .
C1 La1 N1 C2 150.5(7) . .
C14 La1 N1 C2 -125.5(5) . .
C27 La1 N1 C2 74.9(5) 2_755 .
La1 La1 N1 C2 20.3(5) 2_755 .
N5 La1 N2 C1 -94.4(3) . .
N7 La1 N2 C1 26.9(4) . .
N1 La1 N2 C1 0.4(3) . .
N4 La1 N2 C1 -148.3(3) . .
N7 La1 N2 C1 115.5(3) 2_755 .
C14 La1 N2 C1 -120.6(3) . .
C27 La1 N2 C1 108.3(3) 2_755 .
La1 La1 N2 C1 77.9(3) 2_755 .
N5 La1 N2 C8 68.2(5) . .
N7 La1 N2 C8 -170.6(4) . .
N1 La1 N2 C8 162.9(6) . .
N4 La1 N2 C8 14.2(5) . .
N7 La1 N2 C8 -82.0(5) 2_755 .
C1 La1 N2 C8 162.5(7) . .
C14 La1 N2 C8 42.0(5) . .
C27 La1 N2 C8 -89.2(5) 2_755 .
La1 La1 N2 C8 -119.6(5) 2_755 .
N2 La1 N4 C14 90.6(3) . .
N5 La1 N4 C14 0.0(3) . .
N7 La1 N4 C14 -85.3(3) . .
N1 La1 N4 C14 42.4(4) . .
N7 La1 N4 C14 -156.9(3) 2_755 .
C1 La1 N4 C14 73.5(3) . .
C27 La1 N4 C14 -180.0(3) 2_755 .
La1 La1 N4 C14 -124.6(3) 2_755 .
N2 La1 N4 C15 -56.6(5) . .
N5 La1 N4 C15 -147.1(5) . .
N7 La1 N4 C15 127.6(4) . .
N1 La1 N4 C15 -104.7(5) . .
N7 La1 N4 C15 55.9(4) 2_755 .
C1 La1 N4 C15 -73.6(5) . .
C14 La1 N4 C15 -147.2(6) . .
C27 La1 N4 C15 32.9(5) 2_755 .
La1 La1 N4 C15 88.3(4) 2_755 .
N2 La1 N5 C14 -103.5(3) . .
N7 La1 N5 C14 117.5(3) . .
N1 La1 N5 C14 -157.6(3) . .
N4 La1 N5 C14 0.0(3) . .
N7 La1 N5 C14 34.5(4) 2_755 .
C1 La1 N5 C14 -130.0(3) . .
C27 La1 N5 C14 0.0(6) 2_755 .
La1 La1 N5 C14 83.9(3) 2_755 .
N2 La1 N5 C21 88.0(5) . .
N7 La1 N5 C21 -50.9(5) . .
N1 La1 N5 C21 34.0(5) . .
N4 La1 N5 C21 -168.4(5) . .
N7 La1 N5 C21 -133.9(4) 2_755 .
C1 La1 N5 C21 61.6(5) . .
C14 La1 N5 C21 -168.4(7) . .
C27 La1 N5 C21 -168.4(5) 2_755 .
La1 La1 N5 C21 -84.5(5) 2_755 .
N2 La1 N7 C27 -153.1(4) . .
N5 La1 N7 C27 -33.3(4) . .
N1 La1 N7 C27 -132.0(4) . .
N4 La1 N7 C27 21.6(4) . .
N7 La1 N7 C27 101.3(4) 2_755 .
C1 La1 N7 C27 -141.1(4) . .
C14 La1 N7 C27 -8.0(4) . .
C27 La1 N7 C27 126.2(3) 2_755 .
La1 La1 N7 C27 101.3(4) 2_755 .
N2 La1 N7 La1 105.61(18) . 2_755
N5 La1 N7 La1 -134.61(14) . 2_755
N1 La1 N7 La1 126.69(15) . 2_755
N4 La1 N7 La1 -79.69(17) . 2_755
N7 La1 N7 La1 0.0 2_755 2_755
C1 La1 N7 La1 117.63(15) . 2_755
C14 La1 N7 La1 -109.27(15) . 2_755
C27 La1 N7 La1 24.87(16) 2_755 2_755
C8 N2 C1 N1 -166.9(4) . .
La1 N2 C1 N1 -0.6(5) . .
C8 N2 C1 N3 10.8(8) . .
La1 N2 C1 N3 177.1(4) . .
C8 N2 C1 La1 -166.3(5) . .
C2 N1 C1 N2 -156.1(5) . .
La1 N1 C1 N2 0.6(5) . .
C2 N1 C1 N3 26.1(8) . .
La1 N1 C1 N3 -177.1(4) . .
C2 N1 C1 La1 -156.7(5) . .
C11 N3 C1 N2 -139.0(6) . .
C11 N3 C1 N1 38.5(8) . .
C11 N3 C1 La1 -69(9) . .
N5 La1 C1 N2 90.9(3) . .
N7 La1 C1 N2 -159.3(3) . .
N1 La1 C1 N2 -179.3(5) . .
N4 La1 C1 N2 39.8(4) . .
N7 La1 C1 N2 -76.7(3) 2_755 .
C14 La1 C1 N2 68.8(3) . .
C27 La1 C1 N2 -71.5(3) 2_755 .
La1 La1 C1 N2 -120.0(3) 2_755 .
N2 La1 C1 N1 179.3(5) . .
N5 La1 C1 N1 -89.8(3) . .
N7 La1 C1 N1 20.1(3) . .
N4 La1 C1 N1 -140.8(3) . .
N7 La1 C1 N1 102.6(3) 2_755 .
C14 La1 C1 N1 -111.9(3) . .
C27 La1 C1 N1 107.8(3) 2_755 .
La1 La1 C1 N1 59.4(3) 2_755 .
N2 La1 C1 N3 -71(8) . .
N5 La1 C1 N3 20(8) . .
N7 La1 C1 N3 129(8) . .
N1 La1 C1 N3 109(8) . .
N4 La1 C1 N3 -31(8) . .
N7 La1 C1 N3 -148(8) 2_755 .
C14 La1 C1 N3 -3(8) . .
C27 La1 C1 N3 -143(8) 2_755 .
La1 La1 C1 N3 169(8) 2_755 .
C1 N1 C2 C3 -138.7(5) . .
La1 N1 C2 C3 77.0(7) . .
C1 N1 C2 C7 42.3(8) . .
La1 N1 C2 C7 -102.0(6) . .
N1 C2 C3 C4 178.2(5) . .
C7 C2 C3 C4 -2.8(8) . .
C2 C3 C4 C5 0.7(9) . .
C3 C4 C5 C6 1.9(9) . .
C3 C4 C5 Cl2 -179.2(4) . .
C4 C5 C6 C7 -2.3(9) . .
Cl2 C5 C6 C7 178.8(5) . .
C5 C6 C7 C2 0.2(9) . .
C3 C2 C7 C6 2.3(8) . .
N1 C2 C7 C6 -178.7(5) . .
C1 N2 C8 C9 -88.4(6) . .
La1 N2 C8 C9 112.0(5) . .
C1 N2 C8 C10 150.5(5) . .
La1 N2 C8 C10 -9.0(8) . .
C1 N3 C11 C12 62.6(7) . .
C1 N3 C11 C13 -174.2(6) . .
C21 N5 C14 N4 170.9(4) . .
La1 N5 C14 N4 0.0(5) . .
C21 N5 C14 N6 -8.5(7) . .
La1 N5 C14 N6 -179.4(4) . .
C21 N5 C14 La1 170.9(5) . .
C15 N4 C14 N5 152.7(4) . .
La1 N4 C14 N5 0.0(4) . .
C15 N4 C14 N6 -27.8(7) . .
La1 N4 C14 N6 179.4(4) . .
C15 N4 C14 La1 152.7(5) . .
C24 N6 C14 N5 143.6(5) . .
C24 N6 C14 N4 -35.8(8) . .
C24 N6 C14 La1 134(7) . .
N2 La1 C14 N5 82.6(3) . .
N7 La1 C14 N5 -71.2(3) . .
N1 La1 C14 N5 26.9(3) . .
N4 La1 C14 N5 180.0(5) . .
N7 La1 C14 N5 -154.7(3) 2_755 .
C1 La1 C14 N5 57.5(3) . .
C27 La1 C14 N5 -180.0(3) 2_755 .
La1 La1 C14 N5 -113.7(3) 2_755 .
N2 La1 C14 N4 -97.4(3) . .
N5 La1 C14 N4 -180.0(5) . .
N7 La1 C14 N4 108.8(3) . .
N1 La1 C14 N4 -153.1(3) . .
N7 La1 C14 N4 25.3(3) 2_755 .
C1 La1 C14 N4 -122.5(3) . .
C27 La1 C14 N4 0.0(4) 2_755 .
La1 La1 C14 N4 66.3(3) 2_755 .
N2 La1 C14 N6 93(8) . .
N5 La1 C14 N6 10(7) . .
N7 La1 C14 N6 -61(8) . .
N1 La1 C14 N6 37(8) . .
N4 La1 C14 N6 -170(8) . .
N7 La1 C14 N6 -144(8) 2_755 .
C1 La1 C14 N6 68(8) . .
C27 La1 C14 N6 -170(8) 2_755 .
La1 La1 C14 N6 -103(8) 2_755 .
C14 N4 C15 C16 151.5(5) . .
La1 N4 C15 C16 -68.6(6) . .
C14 N4 C15 C20 -33.9(7) . .
La1 N4 C15 C20 106.0(5) . .
N4 C15 C16 C17 175.4(5) . .
C20 C15 C16 C17 0.4(7) . .
C15 C16 C17 C18 -0.2(8) . .
C16 C17 C18 C19 0.7(8) . .
C16 C17 C18 Cl1 178.8(4) . .
C17 C18 C19 C20 -1.4(8) . .
Cl1 C18 C19 C20 -179.6(4) . .
C18 C19 C20 C15 1.7(8) . .
N4 C15 C20 C19 -175.8(5) . .
C16 C15 C20 C19 -1.2(7) . .
C14 N5 C21 C23 91.3(6) . .
La1 N5 C21 C23 -102.2(6) . .
C14 N5 C21 C22 -146.9(5) . .
La1 N5 C21 C22 19.6(7) . .
C14 N6 C24 C25 -61.2(8) . .
C14 N6 C24 C26 175.6(6) . .
La1 N7 C27 C28 -43.1(7) . .
La1 N7 C27 C28 65.3(6) 2_755 .
La1 N7 C27 C32 140.2(6) . .
La1 N7 C27 C32 -111.4(6) 2_755 .
La1 N7 C27 La1 -108.4(3) . 2_755
N7 C27 C28 C29 -179.7(6) . .
C32 C27 C28 C29 -2.7(10) . .
La1 C27 C28 C29 -129.1(6) 2_755 .
C27 C28 C29 C30 -0.8(10) . .
C28 C29 C30 C31 2.5(10) . .
C29 C30 C31 C32 -0.6(10) . .
C30 C31 C32 C27 -3.1(10) . .
N7 C27 C32 C31 -178.6(6) . .
C28 C27 C32 C31 4.6(10) . .
La1 C27 C32 C31 110.4(7) 2_755 .
C35 C33 C34 C38 -120(45) 2_766 2_766
C36 C33 C34 C38 151(42) 2_766 2_766
C34 C33 C34 C38 -28(41) 2_766 2_766
C38 C33 C34 C38 -30(44) . 2_766
C39 C33 C34 C38 156(41) . 2_766
C37 C33 C34 C38 152(43) 2_766 2_766
C33 C33 C34 C38 -28(41) 2_766 2_766
C35 C33 C34 C37 88(17) 2_766 2_766
C36 C33 C34 C37 -1(2) 2_766 2_766
C34 C33 C34 C37 179(3) 2_766 2_766
C38 C33 C34 C37 177(2) . 2_766
C39 C33 C34 C37 3(3) . 2_766
C33 C33 C34 C37 179(3) 2_766 2_766
C38 C33 C34 C37 -152(43) 2_766 2_766
C35 C33 C34 C33 -91(17) 2_766 2_766
C36 C33 C34 C33 179(2) 2_766 2_766
C34 C33 C34 C33 0.000(1) 2_766 2_766
C38 C33 C34 C33 -2(3) . 2_766
C39 C33 C34 C33 -176(2) . 2_766
C37 C33 C34 C33 -179(3) 2_766 2_766
C38 C33 C34 C33 28(41) 2_766 2_766
C35 C33 C34 C35 -96(17) 2_766 .
C36 C33 C34 C35 175(2) 2_766 .
C34 C33 C34 C35 -5(2) 2_766 .
C38 C33 C34 C35 -7(5) . .
C39 C33 C34 C35 179(2) . .
C37 C33 C34 C35 176(3) 2_766 .
C33 C33 C34 C35 -5(2) 2_766 .
C38 C33 C34 C35 23(40) 2_766 .
C38 C34 C35 C33 179(15) 2_766 2_766
C37 C34 C35 C33 159(21) 2_766 2_766
C33 C34 C35 C33 7(3) . 2_766
C38 C34 C35 C39 -176(13) 2_766 2_766
C37 C34 C35 C39 165(18) 2_766 2_766
C33 C34 C35 C39 5(5) 2_766 2_766
C33 C34 C35 C39 12(7) . 2_766
C37 C34 C35 C38 -19(12) 2_766 2_766
C33 C34 C35 C38 -179(15) 2_766 2_766
C33 C34 C35 C38 -172(16) . 2_766
C38 C34 C35 C36 -177(13) 2_766 .
C37 C34 C35 C36 164(19) 2_766 .
C33 C34 C35 C36 4(2) 2_766 .
C33 C34 C35 C36 11(4) . .
C33 C35 C36 C39 -177(5) 2_766 2_766
C38 C35 C36 C39 178(6) 2_766 2_766
C34 C35 C36 C39 179(5) . 2_766
C39 C35 C36 C33 177(5) 2_766 2_766
C38 C35 C36 C33 -5(3) 2_766 2_766
C34 C35 C36 C33 -4(2) . 2_766
C33 C35 C36 C37 -8(2) 2_766 .
C39 C35 C36 C37 169(6) 2_766 .
C38 C35 C36 C37 -13(5) 2_766 .
C34 C35 C36 C37 -12(3) . .
C39 C36 C37 C34 63(20) 2_766 2_766
C33 C36 C37 C34 1(3) 2_766 2_766
C35 C36 C37 C34 7(3) . 2_766
C39 C36 C37 C38 65(20) 2_766 .
C33 C36 C37 C38 4(3) 2_766 .
C35 C36 C37 C38 9(3) . .
C39 C36 C37 C33 62(19) 2_766 2_766
C35 C36 C37 C33 5.5(16) . 2_766
C33 C36 C37 C39 -62(20) 2_766 2_766
C35 C36 C37 C39 -56(19) . 2_766
C35 C33 C38 C34 -179(12) 2_766 2_766
C36 C33 C38 C34 -174(10) 2_766 2_766
C34 C33 C38 C34 8(14) . 2_766
C39 C33 C38 C34 -177(11) . 2_766
C37 C33 C38 C34 17(18) 2_766 2_766
C33 C33 C38 C34 6(11) 2_766 2_766
C38 C33 C38 C34 6(11) 2_766 2_766
C36 C33 C38 C35 5(3) 2_766 2_766
C34 C33 C38 C35 179(12) 2_766 2_766
C34 C33 C38 C35 -173(3) . 2_766
C39 C33 C38 C35 2(2) . 2_766
C37 C33 C38 C35 -164(9) 2_766 2_766
C33 C33 C38 C35 -175(3) 2_766 2_766
C38 C33 C38 C35 -175(3) 2_766 2_766
C35 C33 C38 C37 178(4) 2_766 .
C36 C33 C38 C37 -177(2) 2_766 .
C34 C33 C38 C37 -4(9) 2_766 .
C34 C33 C38 C37 5(5) . .
C39 C33 C38 C37 179(2) . .
C37 C33 C38 C37 13(11) 2_766 .
C33 C33 C38 C37 3(3) 2_766 .
C38 C33 C38 C37 3(3) 2_766 .
C35 C33 C38 C33 175(3) 2_766 2_766
C36 C33 C38 C33 180(3) 2_766 2_766
C34 C33 C38 C33 -6(11) 2_766 2_766
C34 C33 C38 C33 2(3) . 2_766
C39 C33 C38 C33 177(2) . 2_766
C37 C33 C38 C33 10(9) 2_766 2_766
C38 C33 C38 C33 0.000(1) 2_766 2_766
C36 C37 C38 C34 -11(15) . 2_766
C33 C37 C38 C34 -8(14) 2_766 2_766
C39 C37 C38 C34 -7(15) 2_766 2_766
C34 C37 C38 C35 11(7) 2_766 2_766
C36 C37 C38 C35 1(14) . 2_766
C33 C37 C38 C35 4(12) 2_766 2_766
C39 C37 C38 C35 4(14) 2_766 2_766
C34 C37 C38 C33 5(12) 2_766 .
C36 C37 C38 C33 -6(4) . .
C33 C37 C38 C33 -3(3) 2_766 .
C39 C37 C38 C33 -2(4) 2_766 .
C34 C37 C38 C33 8(14) 2_766 2_766
C36 C37 C38 C33 -3(2) . 2_766
C39 C37 C38 C33 0.8(17) 2_766 2_766
C35 C33 C39 C36 176(6) 2_766 2_766
C34 C33 C39 C36 173(5) 2_766 2_766
C38 C33 C39 C36 174(5) . 2_766
C34 C33 C39 C36 -11(5) . 2_766
C37 C33 C39 C36 -9(4) 2_766 2_766
C33 C33 C39 C36 -64(34) 2_766 2_766
C38 C33 C39 C36 -10(5) 2_766 2_766
C36 C33 C39 C35 -176(6) 2_766 2_766
C34 C33 C39 C35 -3(3) 2_766 2_766
C38 C33 C39 C35 -2(3) . 2_766
C34 C33 C39 C35 172(3) . 2_766
C37 C33 C39 C35 175(3) 2_766 2_766
C33 C33 C39 C35 119(33) 2_766 2_766
C38 C33 C39 C35 174(3) 2_766 2_766
C35 C33 C39 C37 -175(3) 2_766 2_766
C36 C33 C39 C37 9(4) 2_766 2_766
C34 C33 C39 C37 -178(3) 2_766 2_766
C38 C33 C39 C37 -177(2) . 2_766
C34 C33 C39 C37 -2(2) . 2_766
C33 C33 C39 C37 -55(33) 2_766 2_766
C38 C33 C39 C37 -0.9(19) 2_766 2_766
